data_4115951
loop_
_publ_author_name
'Rodolphe Cl\'erac'
'F. Albert Cotton'
'Kim R. Dunbar'
'Tongbu Lu'
'Carlos A. Murillo'
'Xiaoping Wang'

_publ_contact_author_address
; Dept. of Chemistry
  P.O. Box 30012
  Texas A&M University
  College Station, TX 77842-3012
  USA
;
_publ_contact_author_email cotton@tamu.edu
_publ_contact_author_fax '(409) 845 9351'
_publ_contact_author_name 'F.A. Cotton'
_publ_contact_author_phone '(409) 845 4432'
_publ_section_title
;
 A New Linear Tricobalt Compound with Di(2-pyridyl)amide (dpa) Ligands:
 Two-Step Spin Crossover of [Co3(dpa)4Cl2][BF4]
;
_journal_name_full 'Journal of the American Chemical Society'
_journal_page_first 2272
_journal_page_last 2278
_journal_paper_doi 10.1021/ja994051b
_journal_volume 122
_journal_year 2000
_chemical_compound_source synthesis
_chemical_formula_structural '[Co3(dpa)4Cl2][BF4]1.5CH2Cl2'
_chemical_formula_sum 'C41.5 H35 B Cl5 Co3 F4 N12'
_chemical_formula_weight 1142.67
_chemical_name_systematic
; 
 ? 
;
_space_group_IT_number 14
_symmetry_cell_setting monoclinic
_symmetry_space_group_name_Hall '-P 2yn'
_symmetry_space_group_name_H-M 'P 1 21/n 1'
_atom_sites_solution_hydrogens geom
_atom_sites_solution_primary direct
_atom_sites_solution_secondary difmap
_audit_creation_method SHELXL
_cell_angle_alpha 90.00
_cell_angle_beta 93.061(1)
_cell_angle_gamma 90.00
_cell_formula_units_Z 4
_cell_length_a 11.3249(7)
_cell_length_b 20.759(1)
_cell_length_c 19.422(1)
_cell_measurement_reflns_used 4221
_cell_measurement_temperature 100(2)
_cell_measurement_theta_max 55.94
_cell_measurement_theta_min 4.52
_cell_volume 4559.5(4)
_computing_cell_refinement MADNES
_computing_data_collection MADNES
_computing_data_reduction PROCOR
_computing_molecular_graphics 'XP (Siemens, 1990)'
_computing_publication_material 'SHELXL-93 (Sheldrick, 1993)'
_computing_structure_refinement 'SHELXL-93 (Sheldrick, 1993)'
_computing_structure_solution 'SHELXS-86 (Sheldrick, 1990)'
_diffrn_ambient_temperature 113(2)
_diffrn_measurement_device 'SMART CCD 1000'
_diffrn_measurement_method 'Omega scans'
_diffrn_radiation_monochromator graphite
_diffrn_radiation_source 'fine-focus sealed tube'
_diffrn_radiation_type MoK\a
_diffrn_radiation_wavelength 0.71073
_diffrn_reflns_av_R_equivalents 0.0325
_diffrn_reflns_av_sigmaI/netI 0.0400
_diffrn_reflns_limit_h_max 15
_diffrn_reflns_limit_h_min -14
_diffrn_reflns_limit_k_max 27
_diffrn_reflns_limit_k_min -18
_diffrn_reflns_limit_l_max 25
_diffrn_reflns_limit_l_min -26
_diffrn_reflns_number 25447
_diffrn_reflns_theta_max 26.00
_diffrn_reflns_theta_min 1.44
_exptl_absorpt_coefficient_mu 1.436
_exptl_absorpt_correction_T_max 0.657
_exptl_absorpt_correction_T_min 0.512
_exptl_absorpt_correction_type multi-scan
_exptl_crystal_colour 'dark green'
_exptl_crystal_density_diffrn 1.665
_exptl_crystal_description plates
_exptl_crystal_F_000 2300
_exptl_crystal_size_max 0.35
_exptl_crystal_size_mid 0.27
_exptl_crystal_size_min 0.21
_refine_diff_density_max 1.328
_refine_diff_density_min -1.087
_refine_diff_density_rms 0.138
_refine_ls_extinction_method none
_refine_ls_goodness_of_fit_all 1.107
_refine_ls_goodness_of_fit_obs 1.248
_refine_ls_hydrogen_treatment nonref
_refine_ls_matrix_type full
_refine_ls_number_parameters 601
_refine_ls_number_reflns 8936
_refine_ls_number_restraints 0
_refine_ls_restrained_S_all 1.145
_refine_ls_restrained_S_obs 1.248
_refine_ls_R_factor_all 0.0828
_refine_ls_R_factor_obs 0.0609
_refine_ls_shift/esd_max -0.027
_refine_ls_shift/esd_mean 0.001
_refine_ls_structure_factor_coef Fsqd
_refine_ls_weighting_details 'w=1/[\s^2^(Fo^2^)+(0.0460P)^2^+17.0000P] where P=(Fo^2^+2Fc^2^)/3'
_refine_ls_weighting_scheme calc
_refine_ls_wR_factor_all 0.1484
_refine_ls_wR_factor_obs 0.1337
_reflns_number_observed 6286
_reflns_number_total 8940
_reflns_observed_criterion >2sigma(I)
_cod_data_source_file ja994051b_2.cif
_cod_data_source_block 100K
_cod_depositor_comments
;
The following automatic conversions were performed:

'_refine_ls_weighting_scheme' value 'calc
w=1/[\s^2^(Fo^2^)+(0.0460P)^2^+17.0000P] where P=(Fo^2^+2Fc^2^)/3'
was changed to 'calc'. New tag '_refine_ls_weighting_details' was
created. The value of the new tag was set to
'w=1/[\s^2^(Fo^2^)+(0.0460P)^2^+17.0000P] where P=(Fo^2^+2Fc^2^)/3'.

Automatic conversion script
Id: cif_fix_values 3143 2015-03-26 13:38:13Z robertas 

The following automatic conversions were performed:

'_exptl_absorpt_correction_type' value 'multi-scans' was replaced
with the value 'multi-scan' as specified in the replacement file
'src/cod-tools/trunk/data/replacement-values/replacement_values.lst'.

Automatic conversion script
Id: cif_fix_values 5376 2017-05-30 11:51:03Z andrius 
;
_cod_original_formula_sum 'C41.50 H35 B Cl5 Co3 F4 N12'
_cod_database_code 4115951

loop_
_symmetry_equiv_pos_as_xyz
'x, y, z'
'-x+1/2, y+1/2, -z+1/2'
'-x, -y, -z'
'x-1/2, -y-1/2, z-1/2'

loop_
_atom_site_aniso_label
_atom_site_aniso_U_11
_atom_site_aniso_U_22
_atom_site_aniso_U_33
_atom_site_aniso_U_23
_atom_site_aniso_U_13
_atom_site_aniso_U_12
Co1 0.0225(3) 0.0194(3) 0.0183(3) -0.0004(2) 0.0015(2) 0.0015(2)
Co2 0.0203(3) 0.0189(3) 0.0188(3) -0.0002(2) 0.0014(2) 0.0006(2)
Co3 0.0208(3) 0.0206(3) 0.0187(3) -0.0011(2) 0.0021(2) -0.0006(2)
Cl1 0.0320(6) 0.0244(6) 0.0200(5) -0.0021(4) 0.0001(4) 0.0018(4)
Cl2 0.0268(5) 0.0285(6) 0.0206(5) -0.0041(4) 0.0029(4) -0.0019(4)
N1 0.027(2) 0.024(2) 0.020(2) 0.000(2) 0.0029(15) 0.002(2)
N2 0.022(2) 0.020(2) 0.022(2) -0.0009(15) 0.0019(14) -0.0003(14)
N3 0.023(2) 0.024(2) 0.025(2) -0.001(2) 0.001(2) -0.002(2)
N4 0.025(2) 0.018(2) 0.023(2) -0.0002(15) 0.0011(15) 0.0015(15)
N5 0.024(2) 0.020(2) 0.018(2) -0.0012(14) 0.0019(14) -0.0017(15)
N6 0.023(2) 0.025(2) 0.021(2) -0.001(2) 0.0038(15) 0.000(2)
N7 0.025(2) 0.023(2) 0.022(2) -0.001(2) 0.0026(15) 0.002(2)
N8 0.021(2) 0.021(2) 0.020(2) -0.0012(14) 0.0011(14) 0.0014(14)
N9 0.024(2) 0.023(2) 0.023(2) 0.001(2) 0.0027(15) -0.001(2)
N10 0.026(2) 0.025(2) 0.024(2) 0.000(2) 0.000(2) 0.000(2)
N11 0.023(2) 0.022(2) 0.017(2) -0.0008(14) 0.0025(14) 0.0014(15)
N12 0.028(2) 0.021(2) 0.022(2) -0.0028(15) 0.004(2) 0.002(2)
C1 0.030(2) 0.030(3) 0.024(2) -0.002(2) 0.001(2) 0.008(2)
C2 0.028(2) 0.039(3) 0.025(2) -0.002(2) 0.005(2) 0.003(2)
C3 0.026(2) 0.037(3) 0.031(3) 0.002(2) 0.006(2) 0.002(2)
C4 0.030(2) 0.030(3) 0.025(2) 0.001(2) 0.001(2) 0.000(2)
C5 0.026(2) 0.024(2) 0.022(2) 0.003(2) 0.003(2) 0.002(2)
C6 0.020(2) 0.023(2) 0.024(2) -0.001(2) 0.000(2) -0.001(2)
C7 0.029(2) 0.029(2) 0.029(2) 0.000(2) 0.006(2) -0.001(2)
C8 0.036(3) 0.024(2) 0.036(3) 0.004(2) 0.005(2) -0.002(2)
C9 0.034(3) 0.020(2) 0.040(3) -0.005(2) 0.006(2) -0.001(2)
C10 0.028(2) 0.025(2) 0.030(2) -0.004(2) 0.002(2) 0.002(2)
C11 0.032(2) 0.021(2) 0.024(2) -0.002(2) 0.000(2) 0.004(2)
C12 0.029(2) 0.028(2) 0.027(2) -0.006(2) -0.004(2) 0.003(2)
C13 0.026(2) 0.024(2) 0.033(3) -0.002(2) 0.001(2) 0.002(2)
C14 0.028(2) 0.022(2) 0.027(2) -0.001(2) 0.003(2) 0.002(2)
C15 0.027(2) 0.016(2) 0.025(2) -0.001(2) 0.001(2) 0.003(2)
C16 0.023(2) 0.026(2) 0.019(2) 0.000(2) 0.004(2) 0.001(2)
C17 0.031(2) 0.022(2) 0.028(2) 0.000(2) 0.002(2) -0.001(2)
C18 0.038(3) 0.028(3) 0.030(3) 0.006(2) 0.001(2) -0.001(2)
C19 0.042(3) 0.034(3) 0.024(2) 0.003(2) -0.001(2) 0.007(2)
C20 0.030(2) 0.029(2) 0.023(2) 0.001(2) -0.001(2) 0.001(2)
C21 0.036(3) 0.027(2) 0.020(2) 0.001(2) 0.000(2) 0.002(2)
C22 0.045(3) 0.033(3) 0.023(2) 0.005(2) 0.000(2) 0.002(2)
C23 0.038(3) 0.028(3) 0.031(3) 0.005(2) -0.001(2) 0.003(2)
C24 0.031(2) 0.023(2) 0.029(3) 0.001(2) 0.001(2) 0.004(2)
C25 0.024(2) 0.024(2) 0.023(2) 0.001(2) 0.002(2) -0.004(2)
C26 0.025(2) 0.016(2) 0.026(2) 0.001(2) 0.002(2) -0.002(2)
C27 0.025(2) 0.021(2) 0.028(2) 0.000(2) 0.001(2) -0.002(2)
C28 0.023(2) 0.022(2) 0.038(3) 0.001(2) 0.004(2) 0.002(2)
C29 0.028(2) 0.027(2) 0.030(3) -0.003(2) 0.010(2) -0.001(2)
C30 0.033(3) 0.026(2) 0.023(2) -0.001(2) 0.005(2) 0.000(2)
C31 0.024(2) 0.025(2) 0.028(2) -0.003(2) 0.003(2) -0.001(2)
C32 0.035(3) 0.024(2) 0.034(3) -0.001(2) 0.002(2) 0.000(2)
C33 0.031(3) 0.026(2) 0.034(3) 0.005(2) 0.003(2) 0.004(2)
C34 0.028(2) 0.029(2) 0.025(2) 0.003(2) 0.000(2) 0.002(2)
C35 0.022(2) 0.023(2) 0.023(2) 0.001(2) 0.003(2) 0.003(2)
C36 0.030(2) 0.024(2) 0.020(2) 0.002(2) 0.004(2) 0.002(2)
C37 0.028(2) 0.031(3) 0.028(2) -0.003(2) 0.004(2) 0.003(2)
C38 0.021(2) 0.036(3) 0.030(3) -0.001(2) 0.002(2) 0.001(2)
C39 0.026(2) 0.032(3) 0.023(2) 0.001(2) 0.000(2) -0.004(2)
C40 0.029(2) 0.028(2) 0.019(2) -0.001(2) 0.002(2) -0.002(2)
B1 0.046(4) 0.050(4) 0.041(4) 0.005(3) 0.004(3) 0.016(3)
F1 0.081(3) 0.070(3) 0.077(3) -0.011(2) -0.012(2) 0.031(2)
F2 0.056(2) 0.069(2) 0.056(2) 0.009(2) 0.017(2) 0.022(2)
F3 0.057(2) 0.089(3) 0.065(2) 0.037(2) 0.012(2) 0.022(2)
F4 0.054(2) 0.090(3) 0.044(2) 0.014(2) 0.000(2) 0.025(2)

loop_
_atom_site_label
_atom_site_type_symbol
_atom_site_fract_x
_atom_site_fract_y
_atom_site_fract_z
_atom_site_U_iso_or_equiv
_atom_site_thermal_displace_type
_atom_site_occupancy
_atom_site_calc_flag
_atom_site_refinement_flags
_atom_site_disorder_group
Co1 Co 0.79734(5) 0.19650(3) 0.14013(3) 0.02006(15) Uani 1 d . .
Co2 Co 0.82083(5) 0.24788(3) 0.24587(3) 0.01933(14) Uani 1 d . .
Co3 Co 0.84613(5) 0.29840(3) 0.35271(3) 0.02002(15) Uani 1 d . .
Cl1 Cl 0.77392(10) 0.14367(5) 0.03327(5) 0.0255(2) Uani 1 d . .
Cl2 Cl 0.87278(9) 0.34906(5) 0.46212(5) 0.0252(2) Uani 1 d . .
N1 N 0.9596(3) 0.2272(2) 0.1264(2) 0.0237(8) Uani 1 d . .
N2 N 0.9299(3) 0.3042(2) 0.2094(2) 0.0212(8) Uani 1 d . .
N3 N 0.8946(3) 0.3737(2) 0.2991(2) 0.0241(8) Uani 1 d . .
N4 N 0.6406(3) 0.1722(2) 0.1714(2) 0.0221(8) Uani 1 d . .
N5 N 0.7130(3) 0.1910(2) 0.2829(2) 0.0207(8) Uani 1 d . .
N6 N 0.7992(3) 0.2136(2) 0.3904(2) 0.0230(8) Uani 1 d . .
N7 N 0.8672(3) 0.1207(2) 0.1882(2) 0.0234(8) Uani 1 d . .
N8 N 0.9430(3) 0.1912(2) 0.2715(2) 0.0205(7) Uani 1 d . .
N9 N 1.0101(3) 0.2667(2) 0.3512(2) 0.0232(8) Uani 1 d . .
N10 N 0.7316(3) 0.2799(2) 0.1068(2) 0.0251(8) Uani 1 d . .
N11 N 0.6978(3) 0.3047(2) 0.2199(2) 0.0207(8) Uani 1 d . .
N12 N 0.6786(3) 0.3239(2) 0.3359(2) 0.0233(8) Uani 1 d . .
C1 C 1.0332(4) 0.1940(2) 0.0866(2) 0.0278(10) Uani 1 d . .
H1A H 1.0036(4) 0.1569(2) 0.0628(2) 0.033 Uiso 1 calc R .
C2 C 1.1489(4) 0.2117(2) 0.0790(2) 0.0304(11) Uani 1 d . .
H2A H 1.1980(4) 0.1873(2) 0.0506(2) 0.037 Uiso 1 calc R .
C3 C 1.1922(4) 0.2659(2) 0.1138(2) 0.0310(11) Uani 1 d . .
H3A H 1.2715(4) 0.2793(2) 0.1089(2) 0.037 Uiso 1 calc R .
C4 C 1.1209(4) 0.2998(2) 0.1552(2) 0.0285(10) Uani 1 d . .
H4A H 1.1503(4) 0.3368(2) 0.1792(2) 0.034 Uiso 1 calc R .
C5 C 1.0039(4) 0.2796(2) 0.1619(2) 0.0239(9) Uani 1 d . .
C6 C 0.9376(4) 0.3660(2) 0.2356(2) 0.0224(9) Uani 1 d . .
C7 C 0.9794(4) 0.4186(2) 0.1989(2) 0.0286(10) Uani 1 d . .
H7A H 1.0092(4) 0.4124(2) 0.1546(2) 0.034 Uiso 1 calc R .
C8 C 0.9771(4) 0.4794(2) 0.2274(3) 0.0319(11) Uani 1 d . .
H8A H 1.0081(4) 0.5151(2) 0.2037(3) 0.038 Uiso 1 calc R .
C9 C 0.9290(4) 0.4877(2) 0.2908(3) 0.0311(11) Uani 1 d . .
H9A H 0.9243(4) 0.5294(2) 0.3108(3) 0.037 Uiso 1 calc R .
C10 C 0.8880(4) 0.4343(2) 0.3245(2) 0.0274(10) Uani 1 d . .
H10A H 0.8535(4) 0.4404(2) 0.3675(2) 0.033 Uiso 1 calc R .
C11 C 0.5476(4) 0.1603(2) 0.1255(2) 0.0260(10) Uani 1 d . .
H11A H 0.5587(4) 0.1653(2) 0.0777(2) 0.031 Uiso 1 calc R .
C12 C 0.4389(4) 0.1415(2) 0.1459(2) 0.0283(10) Uani 1 d . .
H12A H 0.3766(4) 0.1327(2) 0.1125(2) 0.034 Uiso 1 calc R .
C13 C 0.4205(4) 0.1353(2) 0.2159(2) 0.0277(10) Uani 1 d . .
H13A H 0.3459(4) 0.1219(2) 0.2307(2) 0.033 Uiso 1 calc R .
C14 C 0.5121(4) 0.1490(2) 0.2633(2) 0.0253(10) Uani 1 d . .
H14A H 0.5014(4) 0.1449(2) 0.3113(2) 0.030 Uiso 1 calc R .
C15 C 0.6211(4) 0.1689(2) 0.2397(2) 0.0226(9) Uani 1 d . .
C16 C 0.7365(4) 0.1713(2) 0.3497(2) 0.0225(9) Uani 1 d . .
C17 C 0.7115(4) 0.1090(2) 0.3736(2) 0.0270(10) Uani 1 d . .
H17A H 0.6680(4) 0.0796(2) 0.3447(2) 0.032 Uiso 1 calc R .
C18 C 0.7504(4) 0.0912(2) 0.4389(2) 0.0320(11) Uani 1 d . .
H18A H 0.7326(4) 0.0496(2) 0.4559(2) 0.038 Uiso 1 calc R .
C19 C 0.8161(4) 0.1345(2) 0.4803(2) 0.0335(11) Uani 1 d . .
H19A H 0.8446(4) 0.1227(2) 0.5254(2) 0.040 Uiso 1 calc R .
C20 C 0.8387(4) 0.1945(2) 0.4543(2) 0.0274(10) Uani 1 d . .
H20A H 0.8840(4) 0.2239(2) 0.4823(2) 0.033 Uiso 1 calc R .
C21 C 0.7346(4) 0.2969(2) 0.0398(2) 0.0277(10) Uani 1 d . .
H21A H 0.7709(4) 0.2683(2) 0.0091(2) 0.033 Uiso 1 calc R .
C22 C 0.6876(5) 0.3534(2) 0.0140(2) 0.0339(11) Uani 1 d . .
H22A H 0.6895(5) 0.3631(2) -0.0337(2) 0.041 Uiso 1 calc R .
C23 C 0.6367(4) 0.3964(2) 0.0595(2) 0.0320(11) Uani 1 d . .
H23A H 0.6025(4) 0.4356(2) 0.0429(2) 0.038 Uiso 1 calc R .
C24 C 0.6369(4) 0.3812(2) 0.1283(2) 0.0278(10) Uani 1 d . .
H24A H 0.6053(4) 0.4106(2) 0.1599(2) 0.033 Uiso 1 calc R .
C25 C 0.6839(4) 0.3220(2) 0.1519(2) 0.0238(9) Uani 1 d . .
C26 C 0.6268(4) 0.3260(2) 0.2712(2) 0.0222(9) Uani 1 d . .
C27 C 0.5089(4) 0.3435(2) 0.2589(2) 0.0243(9) Uani 1 d . .
H27A H 0.4745(4) 0.3439(2) 0.2132(2) 0.029 Uiso 1 calc R .
C28 C 0.4423(4) 0.3602(2) 0.3136(2) 0.0276(10) Uani 1 d . .
H28A H 0.3622(4) 0.3730(2) 0.3058(2) 0.033 Uiso 1 calc R .
C29 C 0.4937(4) 0.3581(2) 0.3803(2) 0.0281(10) Uani 1 d . .
H29A H 0.4496(4) 0.3696(2) 0.4187(2) 0.034 Uiso 1 calc R .
C30 C 0.6100(4) 0.3391(2) 0.3892(2) 0.0274(10) Uani 1 d . .
H30A H 0.6442(4) 0.3364(2) 0.4348(2) 0.033 Uiso 1 calc R .
C31 C 0.8498(4) 0.0599(2) 0.1647(2) 0.0255(10) Uani 1 d . .
H31A H 0.7974(4) 0.0535(2) 0.1254(2) 0.031 Uiso 1 calc R .
C32 C 0.9043(4) 0.0071(2) 0.1948(2) 0.0314(11) Uani 1 d . .
H32A H 0.8908(4) -0.0348(2) 0.1762(2) 0.038 Uiso 1 calc R .
C33 C 0.9794(4) 0.0160(2) 0.2528(2) 0.0302(11) Uani 1 d . .
H33A H 1.0200(4) -0.0197(2) 0.2736(2) 0.036 Uiso 1 calc R .
C34 C 0.9946(4) 0.0764(2) 0.2800(2) 0.0273(10) Uani 1 d . .
H34A H 1.0427(4) 0.0827(2) 0.3210(2) 0.033 Uiso 1 calc R .
C35 C 0.9383(4) 0.1289(2) 0.2465(2) 0.0227(9) Uani 1 d . .
C36 C 1.0366(4) 0.2151(2) 0.3114(2) 0.0248(9) Uani 1 d . .
C37 C 1.1537(4) 0.1940(2) 0.3071(2) 0.0287(10) Uani 1 d . .
H37A H 1.1708(4) 0.1575(2) 0.2799(2) 0.034 Uiso 1 calc R .
C38 C 1.2431(4) 0.2263(2) 0.3423(2) 0.0292(10) Uani 1 d . .
H38A H 1.3228(4) 0.2126(2) 0.3396(2) 0.035 Uiso 1 calc R .
C39 C 1.2164(4) 0.2791(2) 0.3821(2) 0.0272(10) Uani 1 d . .
H39A H 1.2774(4) 0.3021(2) 0.4069(2) 0.033 Uiso 1 calc R .
C40 C 1.1004(4) 0.2980(2) 0.3851(2) 0.0254(10) Uani 1 d . .
H40A H 1.0829(4) 0.3345(2) 0.4122(2) 0.030 Uiso 1 calc R .
B1 B 0.7602(6) 0.0127(3) 0.6265(3) 0.045(2) Uani 1 d . .
F1 F 0.7938(4) 0.0676(2) 0.6631(2) 0.0766(12) Uani 1 d . .
F2 F 0.8516(3) -0.0050(2) 0.5860(2) 0.0597(10) Uani 1 d . .
F3 F 0.7362(3) -0.0360(2) 0.6710(2) 0.0700(11) Uani 1 d . .
F4 F 0.6603(3) 0.0278(2) 0.5848(2) 0.0628(10) Uani 1 d . .
Cl6 Cl 0.7655(4) 0.5071(2) 0.6428(2) 0.0520(7) Uiso 0.50 d P .
Cl7 Cl 0.7093(8) 0.4868(4) 0.6267(5) 0.0520(7) Uiso 0.20 d P .
Cl8 Cl 0.5980(6) 0.4737(3) 0.5171(4) 0.0520(7) Uiso 0.30 d P .
Cl9 Cl 0.7401(9) 0.4939(5) 0.6491(6) 0.0520(7) Uiso 0.20 d P .
Cl10 Cl 0.7998(16) 0.5248(9) 0.6347(9) 0.0520(7) Uiso 0.10 d P .
Cl11 Cl 0.6392(14) 0.4690(7) 0.5360(8) 0.030(3) Uiso 0.10 d P .
C2S C 0.7696(7) 0.4954(4) 0.5499(4) 0.069(2) Uiso 1 d . 3
Cl12 Cl 0.9129(10) 0.5201(5) 0.5373(6) 0.083(3) Uiso 0.20 d P 3
Cl13 Cl 0.6477(4) 0.4719(2) 0.5109(3) 0.0408(10) Uiso 0.40 d P 3
C1S C 0.4861 0.1435 0.5141 0.124(2) Uiso 0.50 d P .
Cl3 Cl 0.4903(6) 0.1962(3) 0.4447(3) 0.124(2) Uiso 0.50 d P .
Cl4 Cl 0.4673(9) 0.0674(5) 0.5012(6) 0.124(2) Uiso 0.30 d P .
Cl5 Cl 0.4276(14) 0.0728(8) 0.4462(9) 0.124(2) Uiso 0.20 d P .

loop_
_atom_type_symbol
_atom_type_description
_atom_type_scat_dispersion_real
_atom_type_scat_dispersion_imag
_atom_type_scat_source
C C 0.0033 0.0016 'International Tables Vol C Tables 4.2.6.8 and 6.1.1.4'
H H 0.0000 0.0000 'International Tables Vol C Tables 4.2.6.8 and 6.1.1.4'
B B 0.0013 0.0007 'International Tables Vol C Tables 4.2.6.8 and 6.1.1.4'
N N 0.0061 0.0033 'International Tables Vol C Tables 4.2.6.8 and 6.1.1.4'
F F 0.0171 0.0103 'International Tables Vol C Tables 4.2.6.8 and 6.1.1.4'
Cl Cl 0.1484 0.1585 'International Tables Vol C Tables 4.2.6.8 and 6.1.1.4'
Co Co 0.3494 0.9721 'International Tables Vol C Tables 4.2.6.8 and 6.1.1.4'

loop_
_geom_angle_atom_site_label_1
_geom_angle_atom_site_label_2
_geom_angle_atom_site_label_3
_geom_angle
N7 Co1 N4 89.71(15)
N7 Co1 N1 88.20(15)
N4 Co1 N1 169.32(15)
N7 Co1 N10 170.5(2)
N4 Co1 N10 89.75(15)
N1 Co1 N10 90.6(2)
N7 Co1 Co2 85.65(11)
N4 Co1 Co2 84.70(11)
N1 Co1 Co2 84.69(11)
N10 Co1 Co2 84.89(11)
N7 Co1 Cl1 93.94(11)
N4 Co1 Cl1 95.25(11)
N1 Co1 Cl1 95.35(11)
N10 Co1 Cl1 95.52(11)
Co2 Co1 Cl1 179.58(4)
N8 Co2 N5 89.4(2)
N8 Co2 N2 90.0(2)
N5 Co2 N2 179.4(2)
N8 Co2 N11 179.82(13)
N5 Co2 N11 90.5(2)
N2 Co2 N11 90.1(2)
N8 Co2 Co1 89.68(11)
N5 Co2 Co1 90.20(11)
N2 Co2 Co1 89.94(11)
N11 Co2 Co1 90.17(11)
N8 Co2 Co3 89.55(11)
N5 Co2 Co3 89.65(11)
N2 Co2 Co3 90.21(11)
N11 Co2 Co3 90.59(11)
Co1 Co2 Co3 179.22(3)
N9 Co3 N3 88.16(15)
N9 Co3 N12 169.00(15)
N3 Co3 N12 89.55(15)
N9 Co3 N6 88.89(15)
N3 Co3 N6 169.37(15)
N12 Co3 N6 91.42(15)
N9 Co3 Co2 84.69(11)
N3 Co3 Co2 84.89(11)
N12 Co3 Co2 84.40(10)
N6 Co3 Co2 84.66(10)
N9 Co3 Cl2 94.96(11)
N3 Co3 Cl2 95.50(11)
N12 Co3 Cl2 95.96(11)
N6 Co3 Cl2 94.94(11)
Co2 Co3 Cl2 179.47(4)
C1 N1 C5 118.0(4)
C1 N1 Co1 121.2(3)
C5 N1 Co1 120.5(3)
C6 N2 C5 124.3(4)
C6 N2 Co2 118.1(3)
C5 N2 Co2 117.3(3)
C10 N3 C6 118.0(4)
C10 N3 Co3 121.4(3)
C6 N3 Co3 120.5(3)
C15 N4 C11 117.9(4)
C15 N4 Co1 120.6(3)
C11 N4 Co1 121.4(3)
C16 N5 C15 125.3(4)
C16 N5 Co2 117.0(3)
C15 N5 Co2 117.6(3)
C20 N6 C16 118.7(4)
C20 N6 Co3 120.9(3)
C16 N6 Co3 120.0(3)
C31 N7 C35 117.8(4)
C31 N7 Co1 122.5(3)
C35 N7 Co1 119.7(3)
C36 N8 C35 123.5(4)
C36 N8 Co2 117.5(3)
C35 N8 Co2 118.9(3)
C40 N9 C36 118.1(4)
C40 N9 Co3 121.3(3)
C36 N9 Co3 120.4(3)
C21 N10 C25 118.8(4)
C21 N10 Co1 121.0(3)
C25 N10 Co1 120.2(3)
C25 N11 C26 124.7(4)
C25 N11 Co2 118.0(3)
C26 N11 Co2 117.4(3)
C26 N12 C30 117.4(4)
C26 N12 Co3 121.5(3)
C30 N12 Co3 121.1(3)
N1 C1 C2 123.0(4)
C1 C2 C3 118.6(4)
C4 C3 C2 120.0(4)
C3 C4 C5 119.5(4)
N1 C5 N2 114.3(4)
N1 C5 C4 121.0(4)
N2 C5 C4 124.2(4)
N3 C6 N2 115.3(4)
N3 C6 C7 121.1(4)
N2 C6 C7 123.5(4)
C8 C7 C6 119.7(4)
C7 C8 C9 119.2(4)
C10 C9 C8 118.6(4)
N3 C10 C9 123.2(4)
N4 C11 C12 122.5(4)
C11 C12 C13 119.4(4)
C14 C13 C12 119.2(4)
C13 C14 C15 119.0(4)
N4 C15 N5 114.8(4)
N4 C15 C14 121.7(4)
N5 C15 C14 123.3(4)
N6 C16 N5 115.3(4)
N6 C16 C17 120.7(4)
N5 C16 C17 123.5(4)
C18 C17 C16 119.5(4)
C17 C18 C19 119.7(4)
C20 C19 C18 118.5(4)
N6 C20 C19 122.8(4)
N10 C21 C22 123.1(4)
C21 C22 C23 118.7(4)
C24 C23 C22 119.2(4)
C23 C24 C25 120.0(4)
N11 C25 N10 115.0(4)
N11 C25 C24 124.4(4)
N10 C25 C24 120.2(4)
N12 C26 N11 114.6(4)
N12 C26 C27 121.9(4)
N11 C26 C27 123.3(4)
C28 C27 C26 119.5(4)
C27 C28 C29 119.4(4)
C30 C29 C28 118.4(4)
N12 C30 C29 123.4(4)
N7 C31 C32 123.2(4)
C31 C32 C33 118.8(4)
C34 C33 C32 119.6(4)
C33 C34 C35 119.2(4)
N7 C35 N8 114.8(4)
N7 C35 C34 121.3(4)
N8 C35 C34 123.7(4)
N9 C36 N8 114.7(4)
N9 C36 C37 121.1(4)
N8 C36 C37 123.9(4)
C38 C37 C36 119.7(4)
C37 C38 C39 119.3(4)
C40 C39 C38 119.2(4)
N9 C40 C39 122.7(4)
F3 B1 F2 110.1(5)
F3 B1 F1 110.0(5)
F2 B1 F1 108.5(6)
F3 B1 F4 110.6(6)
F2 B1 F4 109.9(5)
F1 B1 F4 107.7(5)
Cl10 Cl6 Cl7 140.2(25)
Cl10 Cl6 C2S 75.8(21)
Cl7 Cl6 C2S 67.1(8)
Cl9 Cl7 Cl6 29.0(13)
Cl9 Cl7 Cl10 45.1(16)
Cl6 Cl7 Cl10 16.1(10)
Cl9 Cl7 C2S 113.2(18)
Cl6 Cl7 C2S 86.5(8)
Cl10 Cl7 C2S 71.7(9)
Cl9 Cl7 Cl11 164.7(19)
Cl6 Cl7 Cl11 136.6(11)
Cl10 Cl7 Cl11 120.6(11)
C2S Cl7 Cl11 51.5(6)
Cl9 Cl7 Cl13 156.7(18)
Cl6 Cl7 Cl13 128.7(9)
Cl10 Cl7 Cl13 112.8(9)
C2S Cl7 Cl13 43.6(3)
Cl11 Cl7 Cl13 8.0(5)
Cl9 Cl7 Cl8 167.9(18)
Cl6 Cl7 Cl8 139.0(9)
Cl10 Cl7 Cl8 122.8(10)
C2S Cl7 Cl8 56.8(4)
Cl11 Cl7 Cl8 8.0(5)
Cl13 Cl7 Cl8 13.9(2)
Cl13 Cl8 Cl11 51.2(15)
Cl13 Cl8 C2S 34.2(8)
Cl11 Cl8 C2S 30.3(17)
Cl13 Cl8 Cl7 74.2(10)
Cl11 Cl8 Cl7 27.4(18)
C2S Cl8 Cl7 43.1(3)
Cl7 Cl9 Cl10 111.0(21)
Cl7 Cl9 C2S 51.6(15)
Cl10 Cl9 C2S 63.7(11)
Cl7 Cl9 Cl11 11.9(15)
Cl10 Cl9 Cl11 100.0(12)
C2S Cl9 Cl11 39.7(5)
Cl6 Cl10 Cl9 0.3(13)
Cl6 Cl10 Cl7 23.6(16)
Cl9 Cl10 Cl7 23.9(8)
Cl6 Cl10 C2S 86.2(22)
Cl9 Cl10 C2S 86.5(12)
Cl7 Cl10 C2S 64.3(9)
Cl6 Cl10 Cl12 127.9(25)
Cl9 Cl10 Cl12 128.1(14)
Cl7 Cl10 Cl12 109.9(11)
C2S Cl10 Cl12 47.3(6)
Cl13 Cl11 Cl8 64.2(19)
Cl13 Cl11 C2S 84.2(22)
Cl8 Cl11 C2S 138.9(22)
Cl13 Cl11 Cl7 140.1(24)
Cl8 Cl11 Cl7 144.6(23)
C2S Cl11 Cl7 56.2(6)
Cl13 Cl11 Cl9 136.7(23)
Cl8 Cl11 Cl9 146.6(22)
C2S Cl11 Cl9 52.8(6)
Cl7 Cl11 Cl9 3.5(4)
Cl13 C2S Cl7 90.3(5)
Cl11 C2S Cl12 161.9(9)
Cl11 C2S Cl10 114.1(9)
Cl13 C2S Cl10 131.1(8)
Cl12 C2S Cl10 83.8(8)
Cl11 C2S Cl6 98.1(7)
Cl13 C2S Cl6 116.0(5)
Cl12 C2S Cl6 100.0(5)
Cl13 C2S Cl9 105.6(5)
Cl12 C2S Cl9 110.5(6)
Cl10 C2S Cl8 119.6(7)
Cl6 C2S Cl8 105.1(4)
Cl9 C2S Cl8 95.3(5)
Cl4 C1S Cl3 120.4(4)
Cl3 C1S Cl5 88.5(5)

loop_
_geom_bond_atom_site_label_1
_geom_bond_atom_site_label_2
_geom_bond_distance
Co1 N7 1.973(4)
Co1 N4 1.972(4)
Co1 N1 1.976(4)
Co1 N10 1.980(4)
Co1 Co2 2.3168(8)
Co1 Cl1 2.3499(12)
Co2 N8 1.864(3)
Co2 N5 1.870(3)
Co2 N2 1.868(4)
Co2 N11 1.874(3)
Co2 Co3 2.3289(8)
Co3 N9 1.972(4)
Co3 N3 1.974(4)
Co3 N12 1.980(4)
Co3 N6 1.990(4)
Co3 Cl2 2.3758(12)
N1 C1 1.355(6)
N1 C5 1.368(6)
N2 C6 1.380(5)
N2 C5 1.378(5)
N3 C10 1.355(6)
N3 C6 1.358(6)
N4 C15 1.359(6)
N4 C11 1.365(6)
N5 C16 1.374(5)
N5 C15 1.380(5)
N6 C20 1.355(6)
N6 C16 1.356(6)
N7 C31 1.352(6)
N7 C35 1.365(5)
N8 C36 1.372(6)
N8 C35 1.380(5)
N9 C40 1.353(6)
N9 C36 1.363(6)
N10 C21 1.349(6)
N10 C25 1.369(6)
N11 C25 1.370(5)
N11 C26 1.384(5)
N12 C26 1.359(6)
N12 C30 1.364(6)
C1 C2 1.376(6)
C2 C3 1.388(7)
C3 C4 1.364(6)
C4 C5 1.403(6)
C6 C7 1.400(6)
C7 C8 1.378(7)
C8 C9 1.385(7)
C9 C10 1.379(7)
C11 C12 1.370(6)
C12 C13 1.392(7)
C13 C14 1.379(6)
C14 C15 1.402(6)
C16 C17 1.408(6)
C17 C18 1.370(7)
C18 C19 1.393(7)
C19 C20 1.374(7)
C21 C22 1.372(6)
C22 C23 1.402(7)
C23 C24 1.372(7)
C24 C25 1.407(6)
C26 C27 1.393(6)
C27 C28 1.379(6)
C28 C29 1.392(7)
C29 C30 1.377(6)
C31 C32 1.374(6)
C32 C33 1.388(7)
C33 C34 1.368(7)
C34 C35 1.406(6)
C36 C37 1.404(6)
C37 C38 1.367(6)
C38 C39 1.385(7)
C39 C40 1.375(6)
B1 F3 1.368(8)
B1 F2 1.382(7)
B1 F1 1.387(8)
B1 F4 1.392(7)
Cl6 C2S 1.825(9)
Cl7 C2S 1.684(12)
Cl8 C2S 2.062(10)
Cl9 C2S 1.974(13)
Cl10 C2S 1.77(2)
Cl11 C2S 1.58(2)
C2S Cl13 1.614(9)
C2S Cl12 1.731(13)
C1S Cl4 1.612(11)
C1S Cl3 1.737(6)
C1S Cl5 2.06(2)
